data_7246997
loop_
_publ_author_name
'Zhang, Wenjin'
'Yang, Yiling'
'Shi, Shaoyi'
'Pang, Siping'
'Li, Yuchuan'
'Sun, Chenghui'

_publ_section_title
;
 Regulation of stability and density of energetic materials <i>via</i>
 isomerism.
;
_journal_issue 30
_journal_name_full 'Physical chemistry chemical physics : PCCP'
_journal_page_first 20168
_journal_page_last 20172
_journal_paper_doi 10.1039/d3cp02039h
_journal_volume 25
_journal_year 2023
_chemical_formula_sum 'C3 H2 N6 O6'
_chemical_formula_weight 218.11
_space_group_crystal_system monoclinic
_space_group_IT_number 9
_space_group_name_Hall 'C -2yc'
_space_group_name_H-M_alt 'C 1 c 1'
_atom_sites_solution_hydrogens geom
_audit_creation_method SHELXL-2014/7
_audit_update_record
;
2022-12-06 deposited with the CCDC.	2023-07-06 downloaded from the CCDC.
;
_cell_angle_alpha 90
_cell_angle_beta 116.970(5)
_cell_angle_gamma 90
_cell_formula_units_Z 4
_cell_length_a 9.5399(11)
_cell_length_b 8.8744(11)
_cell_length_c 10.5124(14)
_cell_measurement_reflns_used 8949
_cell_measurement_temperature 296(2)
_cell_measurement_theta_max 24.66
_cell_measurement_theta_min 3.32
_cell_volume 793.20(17)
_computing_structure_refinement 'SHELXL-2014/7 (Sheldrick, 2014)'
_diffrn_ambient_temperature 296(2)
_diffrn_measured_fraction_theta_full 0.994
_diffrn_measured_fraction_theta_max 0.955
_diffrn_measurement_device_type CCD
_diffrn_radiation_type MoK\a
_diffrn_radiation_wavelength 0.71073
_diffrn_reflns_av_R_equivalents 0.0171
_diffrn_reflns_av_unetI/netI 0.0277
_diffrn_reflns_Laue_measured_fraction_full 0.994
_diffrn_reflns_Laue_measured_fraction_max 0.955
_diffrn_reflns_limit_h_max 12
_diffrn_reflns_limit_h_min -12
_diffrn_reflns_limit_k_max 11
_diffrn_reflns_limit_k_min -10
_diffrn_reflns_limit_l_max 8
_diffrn_reflns_limit_l_min -13
_diffrn_reflns_number 1732
_diffrn_reflns_point_group_measured_fraction_full 0.617
_diffrn_reflns_point_group_measured_fraction_max 0.594
_diffrn_reflns_theta_full 25.242
_diffrn_reflns_theta_max 27.939
_diffrn_reflns_theta_min 3.318
_exptl_absorpt_coefficient_mu 0.176
_exptl_absorpt_correction_type multi-scan
_exptl_absorpt_process_details sadabs
_exptl_crystal_colour colorless
_exptl_crystal_density_diffrn 1.826
_exptl_crystal_description block
_exptl_crystal_F_000 440
_exptl_crystal_size_max 0.220
_exptl_crystal_size_mid 0.200
_exptl_crystal_size_min 0.180
_exptl_transmission_factor_max 0.864
_exptl_transmission_factor_min 0.864
_refine_diff_density_max 0.136
_refine_diff_density_min -0.190
_refine_diff_density_rms 0.040
_refine_ls_abs_structure_details
;
 Flack x determined using 169 quotients [(I+)-(I-)]/[(I+)+(I-)]
 (Parsons, Flack and Wagner, Acta Cryst. B69 (2013) 249-259).
;
_refine_ls_abs_structure_Flack 0.0(10)
_refine_ls_extinction_method none
_refine_ls_goodness_of_fit_ref 1.071
_refine_ls_hydrogen_treatment constr
_refine_ls_matrix_type full
_refine_ls_number_parameters 136
_refine_ls_number_reflns 1140
_refine_ls_number_restraints 2
_refine_ls_restrained_S_all 1.070
_refine_ls_R_factor_all 0.0408
_refine_ls_R_factor_gt 0.0306
_refine_ls_shift/su_max 0.000
_refine_ls_shift/su_mean 0.000
_refine_ls_structure_factor_coef Fsqd
_refine_ls_weighting_details 'w=1/[\s^2^(Fo^2^)+(0.0382P)^2^+0.0584P] where P=(Fo^2^+2Fc^2^)/3'
_refine_ls_weighting_scheme calc
_refine_ls_wR_factor_gt 0.0640
_refine_ls_wR_factor_ref 0.0672
_reflns_Friedel_coverage 0.240
_reflns_Friedel_fraction_full 0.237
_reflns_Friedel_fraction_max 0.231
_reflns_number_gt 987
_reflns_number_total 1140
_reflns_threshold_expression 'I > 2\s(I)'
_cod_data_source_file d3cp02039h2.cif
_cod_data_source_block 3_a
_cod_depositor_comments 'Adding full bibliography for 7246997--7247000.cif.'
_cod_original_sg_symbol_H-M 'C c'
_cod_database_code 7246997
_shelx_shelxl_version_number 2014/7
_shelx_space_group_comment
;
The symmetry employed for this shelxl refinement is uniquely defined
by the following loop, which should always be used as a source of
symmetry information in preference to the above space-group names.
They are only intended as comments.
;
_shelx_estimated_absorpt_t_min 0.962
_shelx_estimated_absorpt_t_max 0.969

loop_
_space_group_symop_operation_xyz
'x, y, z'
'x, -y, z+1/2'
'x+1/2, y+1/2, z'
'x+1/2, -y+1/2, z+1/2'

loop_
_atom_site_label
_atom_site_type_symbol
_atom_site_fract_x
_atom_site_fract_y
_atom_site_fract_z
_atom_site_U_iso_or_equiv
_atom_site_adp_type
_atom_site_occupancy
_atom_site_site_symmetry_order
_atom_site_calc_flag
_atom_site_refinement_flags_posn
_atom_site_refinement_flags_adp
_atom_site_refinement_flags_occupancy
_atom_site_disorder_assembly
_atom_site_disorder_group
C1 C 0.6672(3) 0.5493(2) 0.6391(2) 0.0325(5) Uani 1 1 d . . . . .
C2 C 0.6314(3) 0.4714(3) 0.7355(3) 0.0430(6) Uani 1 1 d . . . . .
H2 H 0.7030 0.4388 0.8260 0.052 Uiso 1 1 calc R U . . .
C3 C 0.2677(3) 0.5383(2) 0.4580(2) 0.0336(5) Uani 1 1 d . . . . .
H3 H 0.2081 0.4652 0.4841 0.040 Uiso 1 1 calc R U . . .
N1 N 0.8217(3) 0.5977(2) 0.6602(3) 0.0420(5) Uani 1 1 d . . . . .
N2 N 0.5409(2) 0.5799(2) 0.5206(2) 0.0343(4) Uani 1 1 d . . . . .
N3 N 0.4295(2) 0.51721(19) 0.5473(2) 0.0329(4) Uani 1 1 d . . . . .
N4 N 0.4781(2) 0.4521(2) 0.6756(2) 0.0399(5) Uani 1 1 d . . . . .
N5 N 0.2145(3) 0.6972(2) 0.4718(3) 0.0452(5) Uani 1 1 d . . . . .
N6 N 0.2322(2) 0.5129(2) 0.3035(2) 0.0360(4) Uani 1 1 d . . . . .
O1 O 0.8358(2) 0.6483(2) 0.5599(2) 0.0602(5) Uani 1 1 d . . . . .
O2 O 0.9273(2) 0.5837(3) 0.7809(2) 0.0668(6) Uani 1 1 d . . . . .
O3 O 0.3144(2) 0.79130(19) 0.5289(3) 0.0668(6) Uani 1 1 d . . . . .
O4 O 0.0757(2) 0.7136(2) 0.4275(3) 0.0737(7) Uani 1 1 d . . . . .
O5 O 0.1797(2) 0.6163(2) 0.2203(2) 0.0540(5) Uani 1 1 d . . . . .
O6 O 0.2596(2) 0.38698(19) 0.2779(2) 0.0499(5) Uani 1 1 d . . . . .

loop_
_atom_site_aniso_label
_atom_site_aniso_U_11
_atom_site_aniso_U_22
_atom_site_aniso_U_33
_atom_site_aniso_U_23
_atom_site_aniso_U_13
_atom_site_aniso_U_12
C1 0.0300(11) 0.0346(10) 0.0311(12) -0.0047(10) 0.0124(10) 0.0030(9)
C2 0.0434(14) 0.0473(13) 0.0329(13) 0.0057(11) 0.0126(11) 0.0085(10)
C3 0.0299(12) 0.0370(10) 0.0344(12) 0.0024(9) 0.0150(10) 0.0019(8)
N1 0.0349(11) 0.0452(10) 0.0429(12) -0.0108(11) 0.0150(10) 0.0000(9)
N2 0.0319(10) 0.0377(9) 0.0342(11) 0.0004(8) 0.0157(9) 0.0009(8)
N3 0.0307(9) 0.0368(9) 0.0305(9) 0.0048(8) 0.0134(8) 0.0004(8)
N4 0.0410(12) 0.0440(10) 0.0346(11) 0.0074(9) 0.0171(9) 0.0048(9)
N5 0.0439(12) 0.0459(11) 0.0493(12) 0.0018(10) 0.0241(10) 0.0102(10)
N6 0.0273(11) 0.0451(11) 0.0332(11) 0.0008(9) 0.0116(9) -0.0011(8)
O1 0.0557(12) 0.0787(12) 0.0508(12) -0.0177(10) 0.0283(10) -0.0280(10)
O2 0.0328(10) 0.0965(15) 0.0532(13) -0.0006(11) 0.0037(10) 0.0037(10)
O3 0.0606(13) 0.0442(9) 0.0940(17) -0.0184(11) 0.0338(12) -0.0026(10)
O4 0.0421(11) 0.0754(13) 0.0991(18) -0.0065(14) 0.0280(11) 0.0197(10)
O5 0.0560(12) 0.0627(11) 0.0416(11) 0.0175(9) 0.0207(9) 0.0129(9)
O6 0.0508(11) 0.0479(9) 0.0491(11) -0.0095(9) 0.0209(9) 0.0008(8)

loop_
_atom_type_symbol
_atom_type_description
_atom_type_scat_dispersion_real
_atom_type_scat_dispersion_imag
_atom_type_scat_source
C C 0.0033 0.0016 'International Tables Vol C Tables 4.2.6.8 and 6.1.1.4'
H H 0.0000 0.0000 'International Tables Vol C Tables 4.2.6.8 and 6.1.1.4'
N N 0.0061 0.0033 'International Tables Vol C Tables 4.2.6.8 and 6.1.1.4'
O O 0.0106 0.0060 'International Tables Vol C Tables 4.2.6.8 and 6.1.1.4'

loop_
_geom_angle_atom_site_label_1
_geom_angle_atom_site_label_2
_geom_angle_atom_site_label_3
_geom_angle
_geom_angle_site_symmetry_1
_geom_angle_site_symmetry_3
_geom_angle_publ_flag
N2 C1 C2 111.9(2) . . ?
N2 C1 N1 121.0(2) . . ?
C2 C1 N1 127.1(2) . . ?
N4 C2 C1 107.6(2) . . ?
N3 C3 N6 109.78(17) . . ?
N3 C3 N5 111.72(18) . . ?
N6 C3 N5 108.40(18) . . ?
O1 N1 O2 125.5(2) . . ?
O1 N1 C1 118.9(2) . . ?
O2 N1 C1 115.6(2) . . ?
C1 N2 N3 100.89(18) . . ?
N2 N3 N4 116.44(18) . . ?
N2 N3 C3 122.65(18) . . ?
N4 N3 C3 120.10(18) . . ?
C2 N4 N3 103.16(18) . . ?
O4 N5 O3 126.6(2) . . ?
O4 N5 C3 115.6(2) . . ?
O3 N5 C3 117.77(19) . . ?
O6 N6 O5 127.1(2) . . ?
O6 N6 C3 114.24(19) . . ?
O5 N6 C3 118.69(19) . . ?

loop_
_geom_bond_atom_site_label_1
_geom_bond_atom_site_label_2
_geom_bond_distance
_geom_bond_site_symmetry_2
_geom_bond_publ_flag
C1 N2 1.310(3) . ?
C1 C2 1.391(4) . ?
C1 N1 1.453(3) . ?
C2 N4 1.315(3) . ?
C3 N3 1.409(3) . ?
C3 N6 1.518(3) . ?
C3 N5 1.528(3) . ?
N1 O1 1.208(3) . ?
N1 O2 1.216(3) . ?
N2 N3 1.338(3) . ?
N3 N4 1.342(3) . ?
N5 O4 1.197(3) . ?
N5 O3 1.203(3) . ?
N6 O6 1.206(3) . ?
N6 O5 1.209(3) . ?

loop_
_geom_torsion_atom_site_label_1
_geom_torsion_atom_site_label_2
_geom_torsion_atom_site_label_3
_geom_torsion_atom_site_label_4
_geom_torsion
_geom_torsion_site_symmetry_1
_geom_torsion_site_symmetry_2
_geom_torsion_site_symmetry_3
_geom_torsion_site_symmetry_4
_geom_torsion_publ_flag
N2 C1 C2 N4 0.1(3) . . . . ?
N1 C1 C2 N4 178.89(19) . . . . ?
N2 C1 N1 O1 -10.2(3) . . . . ?
C2 C1 N1 O1 171.1(2) . . . . ?
N2 C1 N1 O2 169.4(2) . . . . ?
C2 C1 N1 O2 -9.2(3) . . . . ?
C2 C1 N2 N3 -0.7(2) . . . . ?
N1 C1 N2 N3 -179.56(18) . . . . ?
C1 N2 N3 N4 1.1(2) . . . . ?
C1 N2 N3 C3 170.86(19) . . . . ?
N6 C3 N3 N2 47.7(2) . . . . ?
N5 C3 N3 N2 -72.6(3) . . . . ?
N6 C3 N3 N4 -142.9(2) . . . . ?
N5 C3 N3 N4 96.8(2) . . . . ?
C1 C2 N4 N3 0.5(2) . . . . ?
N2 N3 N4 C2 -1.1(2) . . . . ?
C3 N3 N4 C2 -171.08(19) . . . . ?
N3 C3 N5 O4 -162.8(2) . . . . ?
N6 C3 N5 O4 76.1(3) . . . . ?
N3 C3 N5 O3 15.1(3) . . . . ?
N6 C3 N5 O3 -106.0(3) . . . . ?
N3 C3 N6 O6 62.5(2) . . . . ?
N5 C3 N6 O6 -175.24(18) . . . . ?
N3 C3 N6 O5 -118.2(2) . . . . ?
N5 C3 N6 O5 4.1(3) . . . . ?
